data_7219504
loop_
_publ_author_name
'D\"oring, Cindy'
'N\"ather, Christian'
'Jess, Inke'
'Ibrom, Kerstin'
'Jones, Peter G.'

_publ_section_title
;
 Two polymorphs of 4-hydroxypiperidine with different NH configurations
;
_journal_issue 28
_journal_name_full CrystEngComm
_journal_page_first 5206
_journal_paper_doi 10.1039/C4CE02477J
_journal_volume 17
_journal_year 2015
_chemical_formula_sum 'C11 H22 N2 O4'
_chemical_formula_weight 246.31
_chemical_name_systematic
;
 ?
;
_space_group_IT_number 2
_symmetry_cell_setting triclinic
_symmetry_space_group_name_Hall '-P 1'
_symmetry_space_group_name_H-M 'P -1'
_atom_sites_solution_hydrogens geom
_atom_sites_solution_primary direct
_atom_sites_solution_secondary difmap
_audit_creation_method SHELXL-97
_audit_update_record
;
2014-12-02 deposited with the CCDC.
2015-02-04 downloaded from the CCDC.
;
_cell_angle_alpha 76.943(10)
_cell_angle_beta 81.326(10)
_cell_angle_gamma 68.873(9)
_cell_formula_units_Z 6
_cell_length_a 10.4947(10)
_cell_length_b 11.9000(11)
_cell_length_c 16.836(2)
_cell_measurement_reflns_used 4770
_cell_measurement_temperature 100(2)
_cell_measurement_theta_max 22.9450
_cell_measurement_theta_min 2.4880
_cell_volume 1905.0(4)
_computing_cell_refinement
;
CrysAlisPro, Agilent Technologies,
Version 1.171.37.31 (release 14-01-2014 CrysAlis171 .NET)
(compiled Jan 14 2014,18:38:05)
;
_computing_data_collection
;
CrysAlisPro, Agilent Technologies,
Version 1.171.37.31 (release 14-01-2014 CrysAlis171 .NET)
(compiled Jan 14 2014,18:38:05)
;
_computing_data_reduction
;
CrysAlisPro, Agilent Technologies,
Version 1.171.37.31 (release 14-01-2014 CrysAlis171 .NET)
(compiled Jan 14 2014,18:38:05)
;
_computing_molecular_graphics 'Bruker XP'
_computing_publication_material SHELXL-97
_computing_structure_refinement 'SHELXL-97 (Sheldrick, 1997)'
_computing_structure_solution 'SHELXS-97 (Sheldrick, 1990)'
_diffrn_ambient_temperature 100(2)
_diffrn_detector_area_resol_mean 16.1419
_diffrn_measured_fraction_theta_full 0.999
_diffrn_measured_fraction_theta_max 0.999
_diffrn_measurement_device_type 'Oxford diffraction Xcalibur, Eos'
_diffrn_measurement_method '\w scan'
_diffrn_radiation_monochromator graphite
_diffrn_radiation_source 'Enhance (Mo) X-ray Source'
_diffrn_radiation_type MoK\a
_diffrn_radiation_wavelength 0.71073
_diffrn_reflns_av_R_equivalents 0.0000
_diffrn_reflns_av_sigmaI/netI 0.1327
_diffrn_reflns_limit_h_max 12
_diffrn_reflns_limit_h_min -12
_diffrn_reflns_limit_k_max 14
_diffrn_reflns_limit_k_min -14
_diffrn_reflns_limit_l_max 20
_diffrn_reflns_limit_l_min -20
_diffrn_reflns_number 10054
_diffrn_reflns_theta_full 25.68
_diffrn_reflns_theta_max 25.68
_diffrn_reflns_theta_min 2.28
_exptl_absorpt_coefficient_mu 0.097
_exptl_absorpt_correction_T_max 1.00000
_exptl_absorpt_correction_T_min 0.98533
_exptl_absorpt_correction_type multi-scan
_exptl_absorpt_process_details
;
CrysAlisPro, Agilent Technologies,
Version 1.171.37.31 (release 14-01-2014 CrysAlis171 .NET)
(compiled Jan 14 2014,18:38:05)
;
_exptl_crystal_colour colourless
_exptl_crystal_density_diffrn 1.288
_exptl_crystal_density_method 'not measured'
_exptl_crystal_description block
_exptl_crystal_F_000 804
_exptl_crystal_size_max 0.25
_exptl_crystal_size_mid 0.15
_exptl_crystal_size_min 0.08
_refine_diff_density_max 0.519
_refine_diff_density_min -0.329
_refine_diff_density_rms 0.052
_refine_ls_extinction_method none
_refine_ls_goodness_of_fit_ref 0.905
_refine_ls_hydrogen_treatment mixed
_refine_ls_matrix_type full
_refine_ls_number_parameters 491
_refine_ls_number_reflns 10054
_refine_ls_number_restraints 21
_refine_ls_restrained_S_all 0.905
_refine_ls_R_factor_all 0.1017
_refine_ls_R_factor_gt 0.0540
_refine_ls_shift/su_max 0.005
_refine_ls_shift/su_mean 0.000
_refine_ls_structure_factor_coef Fsqd
_refine_ls_weighting_details 'calc w=1/[\s^2^(Fo^2^)+(0.0494P)^2^+0.0000P] where P=(Fo^2^+2Fc^2^)/3'
_refine_ls_weighting_scheme calc
_refine_ls_wR_factor_gt 0.1059
_refine_ls_wR_factor_ref 0.1144
_reflns_number_gt 5922
_reflns_number_total 10054
_reflns_threshold_expression >2sigma(I)
_cod_data_source_file c4ce02477j2.cif
_cod_data_source_block regen_twin1_hklf5
_cod_depositor_comments 'Adding full bibliography for 7219500--7219504.cif.'
_cod_database_code 7219504

loop_
_symmetry_equiv_pos_as_xyz
'x, y, z'
'-x, -y, -z'

loop_
_atom_site_label
_atom_site_type_symbol
_atom_site_fract_x
_atom_site_fract_y
_atom_site_fract_z
_atom_site_U_iso_or_equiv
_atom_site_adp_type
_atom_site_occupancy
_atom_site_symmetry_multiplicity
_atom_site_calc_flag
_atom_site_refinement_flags
N11 N -0.4942(3) 0.2918(2) 0.91989(15) 0.0154(6) Uani 1 1 d D
H01 H -0.565(2) 0.279(3) 0.9025(16) 0.026(9) Uiso 1 1 d D
H02 H -0.444(2) 0.322(2) 0.8750(12) 0.006(7) Uiso 1 1 d D
C12 C -0.4062(3) 0.1759(3) 0.96723(18) 0.0179(8) Uani 1 1 d .
H12A H -0.3235 0.1876 0.9801 0.021 Uiso 1 1 calc R
H12B H -0.3764 0.1110 0.9338 0.021 Uiso 1 1 calc R
C13 C -0.4828(3) 0.1355(3) 1.04627(17) 0.0211(8) Uani 1 1 d .
H13A H -0.5586 0.1134 1.0331 0.025 Uiso 1 1 calc R
H13B H -0.4197 0.0615 1.0785 0.025 Uiso 1 1 calc R
C14 C -0.5403(3) 0.2345(3) 1.09685(18) 0.0187(8) Uani 1 1 d .
H14 H -0.5962 0.2070 1.1457 0.022 Uiso 1 1 calc R
C15 C -0.6303(3) 0.3523(3) 1.04659(17) 0.0172(7) Uani 1 1 d .
H15A H -0.7117 0.3393 1.0326 0.021 Uiso 1 1 calc R
H15B H -0.6624 0.4184 1.0791 0.021 Uiso 1 1 calc R
C16 C -0.5506(3) 0.3896(3) 0.96944(17) 0.0174(7) Uani 1 1 d .
H16A H -0.6113 0.4643 0.9364 0.021 Uiso 1 1 calc R
H16B H -0.4744 0.4099 0.9838 0.021 Uiso 1 1 calc R
O1 O -0.42689(18) 0.25418(19) 1.12344(12) 0.0201(5) Uani 1 1 d .
H07 H -0.4569 0.3107 1.1507 0.024 Uiso 1 1 calc R
N21 N 0.2863(3) 0.5288(2) 0.74611(15) 0.0184(7) Uani 1 1 d D
H03 H 0.366(2) 0.521(3) 0.7678(17) 0.040(11) Uiso 1 1 d D
H04 H 0.235(2) 0.498(2) 0.7911(12) 0.015(8) Uiso 1 1 d D
C22 C 0.3226(3) 0.4599(3) 0.67870(18) 0.0283(9) Uani 1 1 d .
H22A H 0.2379 0.4607 0.6590 0.034 Uiso 1 1 calc R
H22B H 0.3777 0.3735 0.6990 0.034 Uiso 1 1 calc R
C23 C 0.4034(3) 0.5148(3) 0.60863(18) 0.0241(8) Uani 1 1 d .
H23A H 0.4925 0.5061 0.6267 0.029 Uiso 1 1 calc R
H23B H 0.4217 0.4699 0.5629 0.029 Uiso 1 1 calc R
C24 C 0.3251(3) 0.6485(3) 0.57961(18) 0.0241(8) Uani 1 1 d .
H24 H 0.2402 0.6562 0.5555 0.029 Uiso 1 1 calc R
C25 C 0.2862(3) 0.7168(3) 0.64972(17) 0.0213(8) Uani 1 1 d .
H25A H 0.2307 0.8033 0.6303 0.026 Uiso 1 1 calc R
H25B H 0.3702 0.7156 0.6705 0.026 Uiso 1 1 calc R
C26 C 0.2050(3) 0.6594(3) 0.71833(17) 0.0201(8) Uani 1 1 d .
H26A H 0.1830 0.7037 0.7645 0.024 Uiso 1 1 calc R
H26B H 0.1178 0.6655 0.6989 0.024 Uiso 1 1 calc R
O2 O 0.4108(2) 0.69986(19) 0.51760(13) 0.0307(6) Uani 1 1 d .
H08 H 0.3840 0.7762 0.5145 0.037 Uiso 1 1 calc R
N31 N 0.8820(3) 0.0748(2) 0.60203(16) 0.0178(6) Uani 1 1 d D
H05 H 0.823(3) 0.069(3) 0.5684(15) 0.029(10) Uiso 1 1 d D
H06 H 0.940(3) 0.106(3) 0.5630(19) 0.091(16) Uiso 1 1 d D
C32 C 0.8062(3) 0.1836(3) 0.63961(18) 0.0207(8) Uani 1 1 d .
H32A H 0.7694 0.2557 0.5963 0.025 Uiso 1 1 calc R
H32B H 0.8692 0.2012 0.6694 0.025 Uiso 1 1 calc R
C33 C 0.6898(3) 0.1614(3) 0.69803(18) 0.0240(8) Uani 1 1 d .
H33A H 0.6222 0.1518 0.6673 0.029 Uiso 1 1 calc R
H33B H 0.6431 0.2329 0.7252 0.029 Uiso 1 1 calc R
C34 C 0.7437(3) 0.0473(3) 0.76168(18) 0.0249(8) Uani 1 1 d .
H34 H 0.8103 0.0602 0.7923 0.030 Uiso 1 1 calc R
C35 C 0.8197(3) -0.0613(3) 0.72084(18) 0.0267(9) Uani 1 1 d .
H35A H 0.7556 -0.0766 0.6905 0.032 Uiso 1 1 calc R
H35B H 0.8564 -0.1351 0.7630 0.032 Uiso 1 1 calc R
C36 C 0.9359(3) -0.0389(3) 0.66260(18) 0.0218(8) Uani 1 1 d .
H36A H 1.0046 -0.0310 0.6934 0.026 Uiso 1 1 calc R
H36B H 0.9814 -0.1091 0.6341 0.026 Uiso 1 1 calc R
O3 O 0.6392(2) 0.0202(2) 0.81962(12) 0.0388(7) Uani 1 1 d .
H09 H 0.5658 0.0436 0.7968 0.047 Uiso 1 1 calc R
N41 N 0.0800(2) 0.2787(2) 0.93601(15) 0.0212(7) Uani 1 1 d .
C42 C 0.1203(3) 0.1465(3) 0.96288(18) 0.0228(8) Uani 1 1 d .
H42A H 0.2215 0.1100 0.9584 0.027 Uiso 1 1 calc R
H42B H 0.0841 0.1116 0.9269 0.027 Uiso 1 1 calc R
C43 C 0.0663(3) 0.1140(3) 1.05056(17) 0.0196(8) Uani 1 1 d .
H43A H 0.0899 0.0239 1.0662 0.024 Uiso 1 1 calc R
H43B H 0.1103 0.1408 1.0873 0.024 Uiso 1 1 calc R
C44 C -0.0871(3) 0.1749(3) 1.06053(18) 0.0194(8) Uani 1 1 d .
H44 H -0.1298 0.1456 1.0237 0.023 Uiso 1 1 calc R
C45 C -0.1214(3) 0.3118(3) 1.0338(2) 0.0293(9) Uani 1 1 d .
H45A H -0.0816 0.3424 1.0706 0.035 Uiso 1 1 calc R
H45B H -0.2221 0.3522 1.0387 0.035 Uiso 1 1 calc R
C46 C -0.0668(3) 0.3459(3) 0.9460(2) 0.0314(9) Uani 1 1 d .
H46A H -0.1156 0.3258 0.9082 0.038 Uiso 1 1 calc R
H46B H -0.0834 0.4352 0.9324 0.038 Uiso 1 1 calc R
O4 O -0.1363(2) 0.1409(2) 1.14200(12) 0.0305(6) Uani 1 1 d .
H010 H -0.2218 0.1600 1.1445 0.037 Uiso 1 1 calc R
C47 C 0.1649(3) 0.3330(3) 0.88621(18) 0.0193(8) Uani 1 1 d .
O41 O 0.2882(2) 0.26369(19) 0.86941(12) 0.0212(5) Uani 1 1 d .
O42 O 0.1215(2) 0.4459(2) 0.86045(13) 0.0307(6) Uani 1 1 d .
N51 N 0.7303(2) 0.5359(2) 0.74309(15) 0.0216(7) Uani 1 1 d .
C52 C 0.8702(3) 0.4648(3) 0.72173(19) 0.0257(8) Uani 1 1 d .
H52A H 0.8876 0.3776 0.7472 0.031 Uiso 1 1 calc R
H52B H 0.9331 0.4936 0.7435 0.031 Uiso 1 1 calc R
C53 C 0.8988(3) 0.4760(3) 0.6304(2) 0.0315(9) Uani 1 1 d .
H53A H 0.8466 0.4350 0.6101 0.038 Uiso 1 1 calc R
H53B H 0.9975 0.4331 0.6177 0.038 Uiso 1 1 calc R
C54 C 0.8608(3) 0.6078(3) 0.58614(19) 0.0270(9) Uani 1 1 d .
H54 H 0.8660 0.6094 0.5261 0.032 Uiso 1 1 calc R
C55 C 0.7168(3) 0.6814(3) 0.61313(19) 0.0289(9) Uani 1 1 d .
H55A H 0.6509 0.6550 0.5923 0.035 Uiso 1 1 calc R
H55B H 0.6990 0.7693 0.5895 0.035 Uiso 1 1 calc R
C56 C 0.6951(3) 0.6651(3) 0.7052(2) 0.0334(9) Uani 1 1 d .
H56A H 0.7525 0.7013 0.7255 0.040 Uiso 1 1 calc R
H56B H 0.5981 0.7091 0.7211 0.040 Uiso 1 1 calc R
O5 O 0.9579(2) 0.65713(19) 0.60112(13) 0.0270(6) Uani 1 1 d .
H011 H 0.9479 0.7249 0.5696 0.032 Uiso 1 1 calc R
C57 C 0.6351(3) 0.4828(3) 0.78226(17) 0.0165(8) Uani 1 1 d .
O51 O 0.6737(2) 0.36957(19) 0.80351(13) 0.0239(5) Uani 1 1 d .
O52 O 0.5118(2) 0.55520(19) 0.79534(12) 0.0205(5) Uani 1 1 d .
N61 N 0.7292(3) -0.0775(2) 0.41924(14) 0.0200(6) Uani 1 1 d .
C62 C 0.8018(3) -0.1831(3) 0.38056(18) 0.0245(8) Uani 1 1 d .
H62A H 0.7486 -0.2396 0.3922 0.029 Uiso 1 1 calc R
H62B H 0.8918 -0.2277 0.4036 0.029 Uiso 1 1 calc R
C63 C 0.8229(3) -0.1439(3) 0.28963(18) 0.0259(8) Uani 1 1 d .
H63A H 0.8884 -0.0986 0.2783 0.031 Uiso 1 1 calc R
H63B H 0.8642 -0.2178 0.2644 0.031 Uiso 1 1 calc R
C64 C 0.6932(3) -0.0643(3) 0.2504(2) 0.0307(9) Uani 1 1 d .
H64 H 0.7169 -0.0264 0.1934 0.037 Uiso 1 1 calc R
C65 C 0.6101(3) 0.0371(3) 0.29768(18) 0.0280(9) Uani 1 1 d .
H65A H 0.6544 0.1003 0.2866 0.034 Uiso 1 1 calc R
H65B H 0.5176 0.0762 0.2772 0.034 Uiso 1 1 calc R
C66 C 0.5953(3) -0.0063(3) 0.38915(18) 0.0216(8) Uani 1 1 d .
H66A H 0.5518 0.0652 0.4166 0.026 Uiso 1 1 calc R
H66B H 0.5357 -0.0574 0.4019 0.026 Uiso 1 1 calc R
O6 O 0.6100(2) -0.1312(2) 0.24756(15) 0.0396(7) Uani 1 1 d .
H012 H 0.6397 -0.1700 0.2089 0.047 Uiso 1 1 calc R
C67 C 0.7833(3) -0.0482(3) 0.47716(17) 0.0142(7) Uani 1 1 d U
O61 O 0.90380(19) -0.11639(18) 0.49708(11) 0.0168(5) Uani 1 1 d .
O62 O 0.71307(19) 0.04488(18) 0.50780(12) 0.0208(5) Uani 1 1 d .

loop_
_atom_site_aniso_label
_atom_site_aniso_U_11
_atom_site_aniso_U_22
_atom_site_aniso_U_33
_atom_site_aniso_U_23
_atom_site_aniso_U_13
_atom_site_aniso_U_12
N11 0.0142(16) 0.0210(16) 0.0143(15) -0.0030(13) -0.0014(13) -0.0101(14)
C12 0.0115(17) 0.0153(19) 0.0254(19) -0.0105(15) -0.0015(15) 0.0013(15)
C13 0.026(2) 0.017(2) 0.0193(19) 0.0007(15) -0.0085(16) -0.0068(17)
C14 0.023(2) 0.025(2) 0.0135(17) -0.0027(15) 0.0016(15) -0.0151(17)
C15 0.0175(18) 0.0218(19) 0.0125(17) -0.0090(15) -0.0024(15) -0.0030(16)
C16 0.0197(18) 0.018(2) 0.0123(17) -0.0013(15) -0.0050(14) -0.0028(16)
O1 0.0163(12) 0.0263(14) 0.0167(13) -0.0074(10) -0.0064(10) -0.0018(11)
N21 0.0152(17) 0.0217(18) 0.0144(16) 0.0050(13) 0.0013(13) -0.0076(14)
C22 0.034(2) 0.025(2) 0.028(2) -0.0097(17) 0.0048(17) -0.0127(18)
C23 0.028(2) 0.024(2) 0.0229(19) -0.0130(16) 0.0103(16) -0.0112(17)
C24 0.022(2) 0.033(2) 0.0186(19) 0.0038(16) 0.0003(16) -0.0167(18)
C25 0.0164(19) 0.019(2) 0.0196(19) 0.0050(15) -0.0039(15) 0.0004(16)
C26 0.0132(18) 0.024(2) 0.0169(18) -0.0008(15) 0.0021(14) -0.0019(16)
O2 0.0360(15) 0.0248(14) 0.0268(14) 0.0005(12) 0.0020(12) -0.0098(13)
N31 0.0154(16) 0.0204(17) 0.0200(16) -0.0035(14) -0.0019(14) -0.0090(14)
C32 0.025(2) 0.0131(19) 0.027(2) -0.0067(16) -0.0065(16) -0.0066(16)
C33 0.0137(18) 0.035(2) 0.028(2) -0.0196(17) 0.0000(16) -0.0064(17)
C34 0.0193(19) 0.049(3) 0.0174(18) -0.0088(18) 0.0033(16) -0.0243(19)
C35 0.034(2) 0.028(2) 0.024(2) 0.0009(17) -0.0117(17) -0.0159(18)
C36 0.0208(19) 0.018(2) 0.0249(19) 0.0019(16) -0.0129(16) -0.0032(17)
O3 0.0326(15) 0.0614(19) 0.0268(14) -0.0048(13) 0.0041(12) -0.0256(15)
N41 0.0128(15) 0.0148(16) 0.0277(17) 0.0044(13) 0.0085(12) -0.0038(13)
C42 0.0137(18) 0.023(2) 0.031(2) -0.0072(16) 0.0028(15) -0.0046(16)
C43 0.0178(18) 0.0186(19) 0.0178(19) 0.0013(15) -0.0056(15) -0.0016(16)
C44 0.0166(19) 0.026(2) 0.0124(18) -0.0008(15) 0.0041(14) -0.0071(16)
C45 0.0146(19) 0.024(2) 0.041(2) -0.0059(18) 0.0111(17) -0.0018(17)
C46 0.0137(19) 0.023(2) 0.045(2) 0.0066(17) 0.0070(17) -0.0036(17)
O4 0.0234(13) 0.0383(16) 0.0256(13) 0.0023(11) 0.0052(11) -0.0131(13)
C47 0.020(2) 0.026(2) 0.0149(18) -0.0065(16) 0.0014(16) -0.0111(18)
O41 0.0113(12) 0.0345(15) 0.0222(13) -0.0163(11) 0.0068(10) -0.0095(11)
O42 0.0280(14) 0.0242(15) 0.0325(14) 0.0031(11) 0.0098(11) -0.0097(12)
N51 0.0165(16) 0.0120(16) 0.0311(17) -0.0012(13) 0.0064(13) -0.0038(13)
C52 0.020(2) 0.0139(19) 0.032(2) 0.0097(16) 0.0026(16) -0.0018(16)
C53 0.029(2) 0.024(2) 0.037(2) -0.0103(18) 0.0121(18) -0.0061(18)
C54 0.027(2) 0.031(2) 0.024(2) -0.0034(17) -0.0006(17) -0.0137(19)
C55 0.0190(19) 0.023(2) 0.042(2) 0.0128(17) -0.0069(17) -0.0137(17)
C56 0.022(2) 0.024(2) 0.042(2) 0.0048(18) 0.0111(18) -0.0057(17)
O5 0.0191(13) 0.0247(15) 0.0324(15) 0.0081(11) -0.0024(11) -0.0099(12)
C57 0.021(2) 0.019(2) 0.0097(17) -0.0018(15) -0.0051(15) -0.0066(18)
O51 0.0204(13) 0.0127(14) 0.0353(14) -0.0017(11) 0.0062(11) -0.0066(11)
O52 0.0127(12) 0.0261(14) 0.0215(13) -0.0042(11) 0.0001(10) -0.0057(11)
N61 0.0215(16) 0.0145(16) 0.0164(15) -0.0067(12) -0.0072(12) 0.0074(13)
C62 0.029(2) 0.018(2) 0.024(2) -0.0048(16) -0.0087(16) -0.0016(17)
C63 0.023(2) 0.024(2) 0.031(2) -0.0154(17) -0.0089(17) 0.0009(17)
C64 0.032(2) 0.032(2) 0.033(2) -0.0124(18) -0.0075(18) -0.011(2)
C65 0.031(2) 0.021(2) 0.028(2) -0.0117(17) -0.0183(17) 0.0064(17)
C66 0.0166(18) 0.0177(19) 0.031(2) -0.0062(16) -0.0051(16) -0.0038(16)
O6 0.0160(14) 0.0510(18) 0.0622(19) -0.0356(14) 0.0057(12) -0.0121(13)
C67 0.0163(15) 0.0122(15) 0.0120(15) 0.0039(13) 0.0040(13) -0.0080(13)
O61 0.0091(12) 0.0192(13) 0.0184(12) 0.0017(10) -0.0012(10) -0.0034(10)
O62 0.0194(13) 0.0164(13) 0.0253(13) -0.0084(11) 0.0005(10) -0.0028(10)

loop_
_atom_type_symbol
_atom_type_description
_atom_type_scat_dispersion_real
_atom_type_scat_dispersion_imag
_atom_type_scat_source
C C 0.0033 0.0016 'International Tables Vol C Tables 4.2.6.8 and 6.1.1.4'
H H 0.0000 0.0000 'International Tables Vol C Tables 4.2.6.8 and 6.1.1.4'
N N 0.0061 0.0033 'International Tables Vol C Tables 4.2.6.8 and 6.1.1.4'
O O 0.0106 0.0060 'International Tables Vol C Tables 4.2.6.8 and 6.1.1.4'

loop_
_geom_angle_atom_site_label_1
_geom_angle_atom_site_label_2
_geom_angle_atom_site_label_3
_geom_angle
C16 N11 C12 111.7(2)
N11 C12 C13 111.0(2)
C14 C13 C12 111.9(2)
O1 C14 C13 108.0(2)
O1 C14 C15 110.5(2)
C13 C14 C15 110.3(2)
C16 C15 C14 110.0(2)
N11 C16 C15 112.2(2)
C22 N21 C26 111.4(2)
N21 C22 C23 111.2(2)
C24 C23 C22 110.5(3)
O2 C24 C25 109.6(2)
O2 C24 C23 108.7(2)
C25 C24 C23 110.5(2)
C24 C25 C26 110.9(3)
N21 C26 C25 109.6(2)
C32 N31 C36 113.4(2)
N31 C32 C33 110.3(2)
C32 C33 C34 110.1(3)
O3 C34 C35 109.4(3)
O3 C34 C33 113.5(3)
C35 C34 C33 110.1(3)
C34 C35 C36 110.9(3)
N31 C36 C35 109.5(2)
C47 N41 C42 122.1(3)
C47 N41 C46 120.4(3)
C42 N41 C46 115.3(2)
N41 C42 C43 111.0(2)
C44 C43 C42 110.8(2)
O4 C44 C43 110.1(2)
O4 C44 C45 113.0(3)
C43 C44 C45 108.7(2)
C44 C45 C46 111.9(3)
N41 C46 C45 110.0(3)
O42 C47 O41 123.3(3)
O42 C47 N41 119.3(3)
O41 C47 N41 117.3(3)
C57 N51 C52 122.6(3)
C57 N51 C56 123.7(3)
C52 N51 C56 112.7(2)
N51 C52 C53 111.2(3)
C52 C53 C54 112.7(3)
O5 C54 C55 111.5(3)
O5 C54 C53 108.4(3)
C55 C54 C53 110.9(3)
C54 C55 C56 111.3(3)
N51 C56 C55 111.3(3)
O51 C57 O52 124.5(3)
O51 C57 N51 118.3(3)
O52 C57 N51 117.2(3)
C67 N61 C66 123.8(3)
C67 N61 C62 122.8(3)
C66 N61 C62 113.3(2)
N61 C62 C63 110.7(3)
C64 C63 C62 113.4(3)
O6 C64 C63 111.6(3)
O6 C64 C65 107.1(3)
C63 C64 C65 111.3(3)
C66 C65 C64 114.0(3)
N61 C66 C65 109.8(2)
O62 C67 O61 123.3(3)
O62 C67 N61 118.7(3)
O61 C67 N61 118.0(3)

loop_
_geom_bond_atom_site_label_1
_geom_bond_atom_site_label_2
_geom_bond_distance
N11 C16 1.481(4)
N11 C12 1.482(4)
C12 C13 1.521(4)
C13 C14 1.504(4)
C14 O1 1.442(3)
C14 C15 1.525(4)
C15 C16 1.504(4)
N21 C22 1.473(4)
N21 C26 1.483(4)
C22 C23 1.512(4)
C23 C24 1.508(4)
C24 O2 1.448(3)
C24 C25 1.507(4)
C25 C26 1.514(4)
N31 C32 1.478(4)
N31 C36 1.480(4)
C32 C33 1.511(4)
C33 C34 1.512(4)
C34 O3 1.431(3)
C34 C35 1.507(4)
C35 C36 1.509(4)
N41 C47 1.363(4)
N41 C42 1.455(4)
N41 C46 1.462(4)
C42 C43 1.516(4)
C43 C44 1.509(4)
C44 O4 1.413(3)
C44 C45 1.511(4)
C45 C46 1.523(4)
C47 O42 1.248(3)
C47 O41 1.289(3)
N51 C57 1.379(3)
N51 C52 1.444(4)
N51 C56 1.458(4)
C52 C53 1.506(4)
C53 C54 1.512(4)
C54 O5 1.422(3)
C54 C55 1.509(4)
C55 C56 1.511(4)
C57 O51 1.240(3)
C57 O52 1.289(3)
N61 C67 1.363(3)
N61 C66 1.453(4)
N61 C62 1.454(4)
C62 C63 1.503(4)
C63 C64 1.497(4)
C64 O6 1.389(3)
C64 C65 1.522(4)
C65 C66 1.513(4)
C67 O62 1.262(3)
C67 O61 1.279(3)

loop_
_geom_hbond_atom_site_label_D
_geom_hbond_atom_site_label_H
_geom_hbond_atom_site_label_A
_geom_hbond_distance_DH
_geom_hbond_distance_HA
_geom_hbond_distance_DA
_geom_hbond_angle_DHA
_geom_hbond_site_symmetry_A
N11 H01 O41 0.915(15) 1.791(16) 2.705(3) 176(3) 1_455
N11 H02 O51 0.935(15) 1.743(16) 2.667(3) 169(2) 1_455
N11 H02 O52 0.935(15) 2.70(2) 3.370(3) 129.5(19) 1_455
N21 H03 O52 0.929(16) 1.865(18) 2.763(3) 162(3) .
N21 H04 O41 0.942(15) 2.70(2) 3.357(3) 128(2) .
N21 H04 O42 0.942(15) 1.721(16) 2.652(3) 170(2) .
N31 H05 O62 0.931(16) 1.783(16) 2.711(3) 175(3) .
N31 H05 O61 0.931(16) 2.57(3) 3.110(3) 118(2) .
N31 H06 O61 0.936(17) 1.82(2) 2.716(3) 160(4) 2_756
O1 H07 O52 0.84 1.88 2.718(3) 174.0 2_567
O2 H08 O62 0.84 1.98 2.799(3) 166.3 2_666
O3 H09 O6 0.84 1.93 2.755(3) 167.2 2_656
O4 H010 O1 0.84 2.08 2.890(3) 161.8 .
O5 H011 O61 0.84 1.94 2.778(3) 173.7 1_565
O6 H012 O41 0.84 1.82 2.657(3) 175.6 2_656
C12 H12B O3 0.99 2.37 3.304(4) 157.7 1_455
C16 H16A O52 0.99 2.72 3.263(3) 114.9 1_455
C22 H22B O6 0.99 2.78 3.663(4) 148.6 2_656
C25 H25B O52 0.99 2.71 3.414(4) 128.1 .
C25 H25A O62 0.99 2.73 3.419(3) 126.8 2_666
C26 H26A O4 0.99 2.56 3.532(4) 166.5 2_567
C26 H26B O5 0.99 2.56 3.498(4) 157.6 1_455
C32 H32A O2 0.99 2.73 3.464(4) 131.3 2_666
C33 H33A O6 0.99 2.70 3.266(3) 116.9 2_656
C33 H33B O51 0.99 2.44 3.303(4) 145.2 .
C36 H36B O61 0.99 2.59 3.225(4) 122.0 .

loop_
_geom_torsion_atom_site_label_1
_geom_torsion_atom_site_label_2
_geom_torsion_atom_site_label_3
_geom_torsion_atom_site_label_4
_geom_torsion
C16 N11 C12 C13 54.7(3)
N11 C12 C13 C14 -54.7(3)
C12 C13 C14 O1 -65.8(3)
C12 C13 C14 C15 55.1(3)
O1 C14 C15 C16 63.9(3)
C13 C14 C15 C16 -55.4(3)
C12 N11 C16 C15 -56.7(3)
C14 C15 C16 N11 56.6(3)
C26 N21 C22 C23 58.3(3)
N21 C22 C23 C24 -55.9(4)
C22 C23 C24 O2 175.0(2)
C22 C23 C24 C25 54.7(3)
O2 C24 C25 C26 -175.9(2)
C23 C24 C25 C26 -56.2(3)
C22 N21 C26 C25 -58.7(3)
C24 C25 C26 N21 57.6(3)
C36 N31 C32 C33 -56.8(3)
N31 C32 C33 C34 56.0(3)
C32 C33 C34 O3 179.8(2)
C32 C33 C34 C35 -57.2(3)
O3 C34 C35 C36 -176.9(2)
C33 C34 C35 C36 57.8(3)
C32 N31 C36 C35 56.5(3)
C34 C35 C36 N31 -56.4(3)
C47 N41 C42 C43 142.5(3)
C46 N41 C42 C43 -54.0(3)
N41 C42 C43 C44 55.6(3)
C42 C43 C44 O4 178.4(2)
C42 C43 C44 C45 -57.4(3)
O4 C44 C45 C46 179.8(2)
C43 C44 C45 C46 57.3(3)
C47 N41 C46 C45 -143.5(3)
C42 N41 C46 C45 52.7(4)
C44 C45 C46 N41 -54.0(4)
C42 N41 C47 O42 175.0(3)
C46 N41 C47 O42 12.3(4)
C42 N41 C47 O41 -6.3(4)
C46 N41 C47 O41 -168.9(3)
C57 N51 C52 C53 111.9(3)
C56 N51 C52 C53 -56.8(3)
N51 C52 C53 C54 53.2(4)
C52 C53 C54 O5 72.2(3)
C52 C53 C54 C55 -50.5(4)
O5 C54 C55 C56 -70.0(3)
C53 C54 C55 C56 50.9(4)
C57 N51 C56 C55 -110.6(3)
C52 N51 C56 C55 58.1(3)
C54 C55 C56 N51 -54.7(3)
C52 N51 C57 O51 3.7(4)
C56 N51 C57 O51 171.3(3)
C52 N51 C57 O52 -177.3(3)
C56 N51 C57 O52 -9.7(4)
C67 N61 C62 C63 -120.0(3)
C66 N61 C62 C63 59.2(3)
N61 C62 C63 C64 -53.1(4)
C62 C63 C64 O6 -72.5(3)
C62 C63 C64 C65 47.0(4)
O6 C64 C65 C66 75.5(3)
C63 C64 C65 C66 -46.6(4)
C67 N61 C66 C65 121.2(3)
C62 N61 C66 C65 -58.0(3)
C64 C65 C66 N61 51.4(4)
C66 N61 C67 O62 1.1(4)
C62 N61 C67 O62 -179.8(3)
C66 N61 C67 O61 -178.2(2)
C62 N61 C67 O61 0.9(4)
